data_4347118
loop_
_publ_author_name
'Travis, Will'
'Knapp, Caroline E.'
'Savory, Christopher N.'
'Ganose, Alex M.'
'Kafourou, Panagiota'
'Song, Xingchi'
'Sharif, Zainab'
'Cockcroft, Jeremy K.'
'Scanlon, David O.'
'Bronstein, Hugo'
'Palgrave, Robert G.'

_publ_section_title
;
 Hybrid Organic-Inorganic Coordination Complexes as Tunable Optical
 Response Materials.
;
_journal_issue 7
_journal_name_full 'Inorganic chemistry'
_journal_page_first 3393
_journal_page_last 3400
_journal_paper_doi 10.1021/acs.inorgchem.5b02749
_journal_volume 55
_journal_year 2016
_chemical_formula_moiety 'C44 H24 I2 N8 Pb'
_chemical_formula_sum 'C44 H24 I2 N8 Pb'
_chemical_formula_weight 1125.70
_chemical_name_systematic PbI2dppn
_space_group_crystal_system monoclinic
_space_group_IT_number 15
_space_group_name_Hall '-C 2yc'
_space_group_name_H-M_alt 'C 1 2/c 1'
_atom_sites_solution_hydrogens geom
_audit_creation_date 2015-10-29
_audit_creation_method
;
Olex2 1.2
(compiled 2015.09.30 svn.r3233 for OlexSys, GUI svn.r5103)
;
_cell_angle_alpha 90
_cell_angle_beta 91.8576(14)
_cell_angle_gamma 90
_cell_formula_units_Z 12
_cell_length_a 26.1924(4)
_cell_length_b 12.5713(2)
_cell_length_c 33.1849(5)
_cell_measurement_reflns_used 12392
_cell_measurement_temperature 150.00(10)
_cell_measurement_theta_max 75.5830
_cell_measurement_theta_min 4.7050
_cell_volume 10921.1(3)
_computing_cell_refinement
;
CrysAlisPro, Agilent Technologies,
Version 1.171.37.35 (release 13-08-2014 CrysAlis171 .NET)
(compiled Aug 13 2014,18:06:01)
;
_computing_data_collection
;
CrysAlisPro, Agilent Technologies,
Version 1.171.37.35 (release 13-08-2014 CrysAlis171 .NET)
(compiled Aug 13 2014,18:06:01)
;
_computing_data_reduction
;
CrysAlisPro, Agilent Technologies,
Version 1.171.37.35 (release 13-08-2014 CrysAlis171 .NET)
(compiled Aug 13 2014,18:06:01)
;
_computing_molecular_graphics 'Olex2 (Dolomanov et al., 2009)'
_computing_publication_material 'Olex2 (Dolomanov et al., 2009)'
_computing_structure_refinement 'ShelXL (Sheldrick, 2015)'
_computing_structure_solution
;
Superflip (Palatinus & Chapuis, 2007;Palatinus & van der Lee, 2008;
Palatinus et al., 2012)
;
_diffrn_ambient_environment N~2~
_diffrn_ambient_temperature 150.00(10)
_diffrn_detector 'CCD plate'
_diffrn_detector_area_resol_mean 5.2031
_diffrn_detector_type Atlas
_diffrn_measured_fraction_theta_full 1.000
_diffrn_measured_fraction_theta_max 0.968
_diffrn_measurement_details
;
#__ type_ start__ end____ width___ exp.time_
  1 omega -116.00  -48.00   1.0000   20.0000
omega____ theta____ kappa____ phi______ frames
    -      -42.6216  -57.0000 -180.0000 68

#__ type_ start__ end____ width___ exp.time_
  2 omega  -79.00   26.00   1.0000   20.0000
omega____ theta____ kappa____ phi______ frames
    -      -42.6216   19.0000 -180.0000 105

#__ type_ start__ end____ width___ exp.time_
  3 omega  109.00  178.00   1.0000   80.0000
omega____ theta____ kappa____ phi______ frames
    -      106.3614  125.0000  -60.0000 69

#__ type_ start__ end____ width___ exp.time_
  4 omega   78.00  172.00   1.0000   80.0000
omega____ theta____ kappa____ phi______ frames
    -      106.3614   30.0000    0.0000 94

#__ type_ start__ end____ width___ exp.time_
  5 omega   84.00  178.00   1.0000   80.0000
omega____ theta____ kappa____ phi______ frames
    -      106.3614   30.0000   90.0000 94

#__ type_ start__ end____ width___ exp.time_
  6 omega   29.00  109.00   1.0000   80.0000
omega____ theta____ kappa____ phi______ frames
    -      106.3614  -94.0000 -120.0000 80

#__ type_ start__ end____ width___ exp.time_
  7 omega  -95.00   -7.00   1.0000   20.0000
omega____ theta____ kappa____ phi______ frames
    -      -42.8716  125.0000    0.0000 88

#__ type_ start__ end____ width___ exp.time_
  8 omega  -47.00   10.00   1.0000   20.0000
omega____ theta____ kappa____ phi______ frames
    -      -42.8716   38.0000  -90.0000 57

#__ type_ start__ end____ width___ exp.time_
  9 omega   42.00   85.00   1.0000   20.0000
omega____ theta____ kappa____ phi______ frames
    -       42.8716 -121.0000  176.0000 43

#__ type_ start__ end____ width___ exp.time_
 10 omega    1.00   60.00   1.0000   20.0000
omega____ theta____ kappa____ phi______ frames
    -       42.8716  -99.0000  -30.0000 59

#__ type_ start__ end____ width___ exp.time_
 11 omega   39.00   65.00   1.0000   80.0000
omega____ theta____ kappa____ phi______ frames
    -      112.0000 -111.0000 -180.0000 26

#__ type_ start__ end____ width___ exp.time_
 12 omega   85.00  111.00   1.0000   80.0000
omega____ theta____ kappa____ phi______ frames
    -      112.0000 -111.0000 -180.0000 26

#__ type_ start__ end____ width___ exp.time_
 13 omega   37.00   91.00   1.0000   80.0000
omega____ theta____ kappa____ phi______ frames
    -      112.0000  -30.0000   60.0000 54

#__ type_ start__ end____ width___ exp.time_
 14 omega   84.00  115.00   1.0000   80.0000
omega____ theta____ kappa____ phi______ frames
    -      112.0000   30.0000   60.0000 31

#__ type_ start__ end____ width___ exp.time_
 15 omega   46.00  140.00   1.0000   80.0000
omega____ theta____ kappa____ phi______ frames
    -      112.0000  -61.0000  -90.0000 94

#__ type_ start__ end____ width___ exp.time_
 16 omega  120.00  177.00   1.0000   80.0000
omega____ theta____ kappa____ phi______ frames
    -      112.0000   30.0000   60.0000 57

#__ type_ start__ end____ width___ exp.time_
 17 omega   36.00   85.00   1.0000   80.0000
omega____ theta____ kappa____ phi______ frames
    -      112.0000  -30.0000  120.0000 49

#__ type_ start__ end____ width___ exp.time_
 18 omega  100.00  126.00   1.0000   80.0000
omega____ theta____ kappa____ phi______ frames
    -      112.0000   45.0000  -60.0000 26

#__ type_ start__ end____ width___ exp.time_
 19 omega  130.00  170.00   1.0000   80.0000
omega____ theta____ kappa____ phi______ frames
    -      112.0000   45.0000  -60.0000 40

#__ type_ start__ end____ width___ exp.time_
 20 omega   37.00   63.00   1.0000   80.0000
omega____ theta____ kappa____ phi______ frames
    -      112.0000  -77.0000 -180.0000 26

#__ type_ start__ end____ width___ exp.time_
 21 omega   86.00  100.00   1.0000   80.0000
omega____ theta____ kappa____ phi______ frames
    -      112.0000   45.0000    0.0000 14
;
_diffrn_measurement_device 'four-circle diffractometer'
_diffrn_measurement_device_type 'SuperNova, Dual, Cu at zero, Atlas'
_diffrn_measurement_method '\w scans'
_diffrn_orient_matrix_UB_11 0.0293394000
_diffrn_orient_matrix_UB_12 -0.0413700000
_diffrn_orient_matrix_UB_13 -0.0363240000
_diffrn_orient_matrix_UB_21 -0.0450067000
_diffrn_orient_matrix_UB_22 0.0322431000
_diffrn_orient_matrix_UB_23 -0.0284597000
_diffrn_orient_matrix_UB_31 0.0240210000
_diffrn_orient_matrix_UB_32 0.1107586000
_diffrn_orient_matrix_UB_33 -0.0052629000
_diffrn_radiation_monochromator mirror
_diffrn_radiation_probe x-ray
_diffrn_radiation_type CuK\a
_diffrn_radiation_wavelength 1.54184
_diffrn_reflns_av_R_equivalents 0.0487
_diffrn_reflns_av_unetI/netI 0.0409
_diffrn_reflns_Laue_measured_fraction_full 1.000
_diffrn_reflns_Laue_measured_fraction_max 0.968
_diffrn_reflns_limit_h_max 32
_diffrn_reflns_limit_h_min -32
_diffrn_reflns_limit_k_max 15
_diffrn_reflns_limit_k_min -9
_diffrn_reflns_limit_l_max 41
_diffrn_reflns_limit_l_min -38
_diffrn_reflns_number 38672
_diffrn_reflns_point_group_measured_fraction_full 1.000
_diffrn_reflns_point_group_measured_fraction_max 0.968
_diffrn_reflns_theta_full 67.684
_diffrn_reflns_theta_max 76.356
_diffrn_reflns_theta_min 3.377
_diffrn_source 'sealed X-ray tube'
_diffrn_source_type 'SuperNova (Cu) X-ray Source'
_exptl_absorpt_coefficient_mu 22.696
_exptl_absorpt_correction_T_max 0.837
_exptl_absorpt_correction_T_min 0.423
_exptl_absorpt_correction_type gaussian
_exptl_absorpt_process_details
;
CrysAlisPro, Agilent Technologies,
Version 1.171.37.35 (release 13-08-2014 CrysAlis171 .NET)
(compiled Aug 13 2014,18:06:01)
Numerical absorption correction based on gaussian integration over
			a multifaceted crystal model
Empirical absorption correction using spherical harmonics,
 implemented in SCALE3 ABSPACK scaling algorithm.
;
_exptl_crystal_colour 'clear yellow'
_exptl_crystal_colour_lustre clear
_exptl_crystal_colour_primary yellow
_exptl_crystal_density_diffrn 2.054
_exptl_crystal_description plate
_exptl_crystal_F_000 6384
_exptl_crystal_preparation 'dppn and lead (II) iodide were separately dissolved in minimum amounts of NMP and layered.'
_exptl_crystal_recrystallization_method 'Layered in NMP'
_exptl_crystal_size_max 0.0658
_exptl_crystal_size_mid 0.0323
_exptl_crystal_size_min 0.008
_refine_diff_density_max 1.581
_refine_diff_density_min -1.116
_refine_diff_density_rms 0.126
_refine_ls_extinction_method none
_refine_ls_goodness_of_fit_ref 1.026
_refine_ls_hydrogen_treatment constr
_refine_ls_matrix_type full
_refine_ls_number_parameters 774
_refine_ls_number_reflns 11082
_refine_ls_number_restraints 0
_refine_ls_restrained_S_all 1.026
_refine_ls_R_factor_all 0.0552
_refine_ls_R_factor_gt 0.0404
_refine_ls_shift/su_max 0.002
_refine_ls_shift/su_mean 0.000
_refine_ls_structure_factor_coef Fsqd
_refine_ls_weighting_details 'w=1/[\s^2^(Fo^2^)+(0.0418P)^2^+71.0727P] where P=(Fo^2^+2Fc^2^)/3'
_refine_ls_weighting_scheme calc
_refine_ls_wR_factor_gt 0.0962
_refine_ls_wR_factor_ref 0.1046
_reflns_Friedel_coverage 0.000
_reflns_number_gt 8882
_reflns_number_total 11082
_reflns_threshold_expression 'I > 2\s(I)'
_cod_data_source_file ic5b02749_si_002.cif
_cod_data_source_block xstr0409
_cod_database_code 4347118
_chemical_oxdiff_formula 'Pb I2 C44 N8 H24'
_chemical_oxdiff_usercomment 'Very thin crystal'
_shelx_space_group_comment
;
The symmetry employed for this shelxl refinement is uniquely defined
by the following loop, which should always be used as a source of
symmetry information in preference to the above space-group names.
They are only intended as comments.
;
_reflns_odcompleteness_completeness 99.97
_reflns_odcompleteness_iscentric 1
_reflns_odcompleteness_theta 66.97
_olex2_refinement_description
;
1. Fixed Uiso
 At 1.2 times of:
  All C(H) groups
2. Uiso/Uaniso restraints and constraints
Uanis(I1D) = Uanis(I2D)
Uanis(I1D) = Uanis(I3D)
3. Others
 Sof(I1D)=Sof(I2D)=Sof(Pb1D)=Sof(I3D)=1-FVAR(1)
 Sof(Pb2D)=0.5*(1-FVAR(2))
 Sof(Pb2)=0.5*FVAR(2)
 Sof(I1)=Sof(I2)=Sof(Pb1)=Sof(I3)=FVAR(1)
4.a Aromatic/amide H refined with riding coordinates:
 C1B(H1B), C1A(H1A), C2A(H2A), C2B(H2B), C3A(H3A), C3B(H3B), C8A(H8A),
 C8B(H8B), C9A(H9A), C9B(H9B), C10A(H10A), C10B(H10B), C14A(H14A), C14B(H14B),
 C17A(H17A), C17B(H17B), C19A(H19A), C19B(H19B), C20A(H20A), C20B(H20B),
 C21A(H21A), C21B(H21B), C22A(H22A), C22B(H22B), C1C(H1C), C2C(H2C), C3C(H3C),
 C8C(H8C), C9C(H9C), C10C(H10C), C14C(H14C), C17C(H17C), C19C(H19C), C20C(H20C),
  C21C(H21C), C22C(H22C)
;
_shelx_shelxl_version_number 2014/7
_olex2_date_sample_data_collection 2015-03-30
_olex2_exptl_crystal_mounting_method 'Mounted on a nylon loop'
_olex2_submission_original_sample_id XSTR0409
_olex2_submission_special_instructions 'No special instructions were received'
_usercomment
'Ligands are labelled with the subsection A B and C to indicate the three different ligand environments in the asymmetric unit'

loop_
_space_group_symop_operation_xyz
'x, y, z'
'-x, y, -z+1/2'
'x+1/2, y+1/2, z'
'-x+1/2, y+1/2, -z+1/2'
'-x, -y, -z'
'x, -y, z-1/2'
'-x+1/2, -y+1/2, -z'
'x+1/2, -y+1/2, z-1/2'

loop_
_atom_site_label
_atom_site_type_symbol
_atom_site_fract_x
_atom_site_fract_y
_atom_site_fract_z
_atom_site_U_iso_or_equiv
_atom_site_adp_type
_atom_site_occupancy
_atom_site_site_symmetry_order
_atom_site_calc_flag
_atom_site_refinement_flags_posn
_atom_site_refinement_flags_adp
_atom_site_refinement_flags_occupancy
_atom_site_disorder_assembly
_atom_site_disorder_group
C1B C 0.2204(3) 0.2777(6) 0.3015(2) 0.0483(16) Uani 1 1 d . . . . .
H1B H 0.2075 0.2408 0.2791 0.058 Uiso 1 1 calc R . . . .
C1A C 0.4427(3) 0.2918(6) 0.1905(2) 0.0456(15) Uani 1 1 d . . . . .
H1A H 0.4564 0.2511 0.2116 0.055 Uiso 1 1 calc R . . . .
C2A C 0.4713(3) 0.3053(6) 0.1561(2) 0.0501(17) Uani 1 1 d . . . . .
H2A H 0.5033 0.2740 0.1543 0.060 Uiso 1 1 calc R . . . .
C2B C 0.1898(3) 0.2892(6) 0.3343(2) 0.0527(18) Uani 1 1 d . . . . .
H2B H 0.1572 0.2601 0.3340 0.063 Uiso 1 1 calc R . . . .
C3A C 0.4513(3) 0.3655(6) 0.1251(2) 0.0458(16) Uani 1 1 d . . . . .
H3A H 0.4694 0.3747 0.1018 0.055 Uiso 1 1 calc R . . . .
C3B C 0.2087(3) 0.3447(6) 0.3677(2) 0.0510(18) Uani 1 1 d . . . . .
H3B H 0.1892 0.3516 0.3905 0.061 Uiso 1 1 calc R . . . .
C4A C 0.4036(3) 0.4129(5) 0.12864(18) 0.0386(14) Uani 1 1 d . . . . .
C4B C 0.2574(3) 0.3903(5) 0.36665(19) 0.0409(14) Uani 1 1 d . . . . .
C5A C 0.3773(2) 0.3953(5) 0.16459(18) 0.0356(13) Uani 1 1 d . . . . .
C5B C 0.2858(2) 0.3729(5) 0.33176(19) 0.0386(14) Uani 1 1 d . . . . .
C6A C 0.3275(2) 0.4454(5) 0.16950(18) 0.0358(13) Uani 1 1 d . . . . .
C6B C 0.3363(2) 0.4220(5) 0.32935(18) 0.0388(14) Uani 1 1 d . . . . .
C7A C 0.3061(2) 0.5130(5) 0.13998(17) 0.0363(13) Uani 1 1 d . . . . .
C7B C 0.3562(2) 0.4874(5) 0.36022(18) 0.0395(14) Uani 1 1 d . . . . .
C8A C 0.2580(3) 0.5552(6) 0.1456(2) 0.0429(15) Uani 1 1 d . . . . .
H8A H 0.2433 0.6007 0.1264 0.052 Uiso 1 1 calc R . . . .
C8B C 0.4039(3) 0.5322(6) 0.35586(19) 0.0430(15) Uani 1 1 d . . . . .
H8B H 0.4175 0.5769 0.3758 0.052 Uiso 1 1 calc R . . . .
C9A C 0.2319(3) 0.5293(6) 0.1801(2) 0.0435(15) Uani 1 1 d . . . . .
H9A H 0.1995 0.5565 0.1844 0.052 Uiso 1 1 calc R . . . .
C9B C 0.4312(3) 0.5106(6) 0.3220(2) 0.0447(15) Uani 1 1 d . . . . .
H9B H 0.4632 0.5406 0.3186 0.054 Uiso 1 1 calc R . . . .
C10A C 0.2559(3) 0.4605(5) 0.2081(2) 0.0425(15) Uani 1 1 d . . . . .
H10A H 0.2384 0.4421 0.2310 0.051 Uiso 1 1 calc R . . . .
C10B C 0.4094(3) 0.4425(5) 0.29292(18) 0.0407(14) Uani 1 1 d . . . . .
H10B H 0.4282 0.4258 0.2705 0.049 Uiso 1 1 calc R . . . .
C11A C 0.3339(2) 0.5355(5) 0.10339(18) 0.0370(13) Uani 1 1 d . . . . .
C11B C 0.3257(3) 0.5083(5) 0.39581(18) 0.0404(14) Uani 1 1 d . . . . .
C12A C 0.3812(2) 0.4817(5) 0.09709(18) 0.0392(14) Uani 1 1 d . . . . .
C12B C 0.2775(3) 0.4554(6) 0.39945(19) 0.0439(15) Uani 1 1 d . . . . .
C13A C 0.3466(3) 0.7088(6) -0.0227(2) 0.0482(17) Uani 1 1 d . . . . .
C13B C 0.3056(3) 0.6715(6) 0.5222(2) 0.054(2) Uani 1 1 d . . . . .
C14A C 0.3215(3) 0.6925(6) 0.0136(2) 0.0463(16) Uani 1 1 d . . . . .
H14A H 0.2921 0.7311 0.0187 0.056 Uiso 1 1 calc R . . . .
C14B C 0.3335(3) 0.6590(7) 0.4869(2) 0.0554(19) Uani 1 1 d . . . . .
H14B H 0.3634 0.6975 0.4834 0.067 Uiso 1 1 calc R . . . .
C15A C 0.3400(3) 0.6190(6) 0.04237(19) 0.0416(14) Uani 1 1 d . . . . .
C15B C 0.3158(3) 0.5880(6) 0.45692(19) 0.0479(17) Uani 1 1 d . . . . .
C16A C 0.3858(3) 0.5607(5) 0.03510(19) 0.0409(15) Uani 1 1 d . . . . .
C16B C 0.2691(3) 0.5302(6) 0.4615(2) 0.0469(16) Uani 1 1 d . . . . .
C17A C 0.4107(3) 0.5777(6) -0.0013(2) 0.0453(16) Uani 1 1 d . . . . .
H17A H 0.4402 0.5397 -0.0063 0.054 Uiso 1 1 calc R . . . .
C17B C 0.2421(3) 0.5439(7) 0.4970(2) 0.059(2) Uani 1 1 d . . . . .
H17B H 0.2119 0.5064 0.5006 0.071 Uiso 1 1 calc R . . . .
C18A C 0.3920(3) 0.6499(6) -0.02981(19) 0.0452(16) Uani 1 1 d . . . . .
C18B C 0.2599(3) 0.6127(7) 0.5268(2) 0.060(2) Uani 1 1 d . . . . .
C19A C 0.4176(3) 0.6679(7) -0.0668(2) 0.0545(19) Uani 1 1 d . . . . .
H19A H 0.4469 0.6294 -0.0723 0.065 Uiso 1 1 calc R . . . .
C19B C 0.2334(4) 0.6262(8) 0.5641(2) 0.071(3) Uani 1 1 d . . . . .
H19B H 0.2039 0.5872 0.5684 0.086 Uiso 1 1 calc R . . . .
C20A C 0.3997(3) 0.7403(7) -0.0939(2) 0.055(2) Uani 1 1 d . . . . .
H20A H 0.4169 0.7517 -0.1175 0.066 Uiso 1 1 calc R . . . .
C20B C 0.2510(4) 0.6948(8) 0.5928(2) 0.071(3) Uani 1 1 d . . . . .
H20B H 0.2333 0.7026 0.6164 0.085 Uiso 1 1 calc R . . . .
C21A C 0.3551(3) 0.7986(8) -0.0866(2) 0.061(2) Uani 1 1 d . . . . .
H21A H 0.3433 0.8481 -0.1056 0.074 Uiso 1 1 calc R . . . .
C21B C 0.2953(4) 0.7538(8) 0.5875(2) 0.068(3) Uani 1 1 d . . . . .
H21B H 0.3062 0.8015 0.6074 0.082 Uiso 1 1 calc R . . . .
C22A C 0.3288(3) 0.7838(7) -0.0521(2) 0.057(2) Uani 1 1 d . . . . .
H22A H 0.2993 0.8227 -0.0479 0.068 Uiso 1 1 calc R . . . .
C22B C 0.3232(4) 0.7428(8) 0.5533(2) 0.068(2) Uani 1 1 d . . . . .
H22B H 0.3532 0.7813 0.5505 0.082 Uiso 1 1 calc R . . . .
N1A N 0.3966(2) 0.3349(5) 0.19434(16) 0.0407(12) Uani 1 1 d . . . . .
N1B N 0.2679(2) 0.3173(5) 0.30049(16) 0.0409(12) Uani 1 1 d . . . . .
N2A N 0.3022(2) 0.4205(4) 0.20363(15) 0.0378(11) Uani 1 1 d . . . . .
N2B N 0.3630(2) 0.4003(4) 0.29592(15) 0.0368(11) Uani 1 1 d . . . . .
N3A N 0.4065(2) 0.4922(4) 0.06286(16) 0.0416(12) Uani 1 1 d . . . . .
N3B N 0.2498(2) 0.4660(5) 0.43201(18) 0.0516(15) Uani 1 1 d . . . . .
N4A N 0.3139(2) 0.6034(5) 0.07684(15) 0.0414(12) Uani 1 1 d . . . . .
N4B N 0.3446(2) 0.5734(5) 0.42336(16) 0.0447(13) Uani 1 1 d . . . . .
I1 I 0.23931(3) 0.15070(7) 0.19502(2) 0.0361(2) Uani 0.793(5) 1 d . . . A 1
I2 I 0.41837(5) 0.12305(9) 0.29551(5) 0.0435(2) Uani 0.793(5) 1 d . . . A 1
Pb1 Pb 0.33213(5) 0.25834(8) 0.24607(4) 0.02884(16) Uani 0.793(5) 1 d . . . A 1
C1C C 0.4066(3) 0.0224(7) 0.6927(3) 0.058(2) Uani 1 1 d . . . . .
H1C H 0.3888 0.0405 0.7156 0.069 Uiso 1 1 calc R . . . .
C2C C 0.3834(3) -0.0473(6) 0.6657(3) 0.0553(19) Uani 1 1 d . . . . .
H2C H 0.3509 -0.0742 0.6696 0.066 Uiso 1 1 calc R . . . .
C3C C 0.4111(3) -0.0751(6) 0.6324(3) 0.0547(19) Uani 1 1 d . . . . .
H3C H 0.3976 -0.1233 0.6137 0.066 Uiso 1 1 calc R . . . .
C4C C 0.4593(3) -0.0312(5) 0.6268(2) 0.0466(16) Uani 1 1 d . . . . .
C5C C 0.4787(3) 0.0394(5) 0.6549(2) 0.0469(17) Uani 1 1 d . . . . .
C6C C 0.5278(3) 0.0925(5) 0.6494(2) 0.0461(16) Uani 1 1 d . . . . .
C7C C 0.5545(3) 0.0742(6) 0.6144(2) 0.0514(18) Uani 1 1 d . . . . .
C8C C 0.5996(3) 0.1303(6) 0.6090(3) 0.061(2) Uani 1 1 d . . . . .
H8C H 0.6171 0.1226 0.5853 0.073 Uiso 1 1 calc R . . . .
C9C C 0.6182(3) 0.1969(7) 0.6388(3) 0.066(2) Uani 1 1 d . . . . .
H9C H 0.6487 0.2335 0.6359 0.079 Uiso 1 1 calc R . . . .
C10C C 0.5896(3) 0.2085(7) 0.6743(3) 0.062(2) Uani 1 1 d . . . . .
H10C H 0.6023 0.2520 0.6949 0.075 Uiso 1 1 calc R . . . .
C11C C 0.5347(3) 0.0003(6) 0.5842(2) 0.0470(16) Uani 1 1 d . . . . .
C12C C 0.4885(3) -0.0575(6) 0.5905(2) 0.0479(17) Uani 1 1 d . . . . .
C13C C 0.5494(3) -0.1770(6) 0.4602(2) 0.0473(16) Uani 1 1 d . . . . .
C14C C 0.5674(3) -0.1016(6) 0.4878(2) 0.0517(19) Uani 1 1 d . . . . .
H14C H 0.5963 -0.0617 0.4824 0.062 Uiso 1 1 calc R . . . .
C15C C 0.5419(3) -0.0858(6) 0.5239(2) 0.0469(16) Uani 1 1 d . . . . .
C16C C 0.4970(3) -0.1459(6) 0.5312(2) 0.0472(17) Uani 1 1 d . . . . .
C17C C 0.4792(3) -0.2213(6) 0.5035(2) 0.0514(17) Uani 1 1 d . . . . .
H17C H 0.4501 -0.2606 0.5087 0.062 Uiso 1 1 calc R . . . .
C18C C 0.5051(3) -0.2384(6) 0.4675(2) 0.0507(17) Uani 1 1 d . . . . .
C19C C 0.4882(3) -0.3149(7) 0.4383(2) 0.0556(19) Uani 1 1 d . . . . .
H19C H 0.4594 -0.3559 0.4429 0.067 Uiso 1 1 calc R . . . .
C20C C 0.5142(3) -0.3281(8) 0.4037(2) 0.059(2) Uani 1 1 d . . . . .
H20C H 0.5027 -0.3780 0.3848 0.071 Uiso 1 1 calc R . . . .
C21C C 0.5582(3) -0.2672(7) 0.3961(2) 0.058(2) Uani 1 1 d . . . . .
H21C H 0.5754 -0.2774 0.3723 0.069 Uiso 1 1 calc R . . . .
C22C C 0.5756(3) -0.1945(7) 0.4230(2) 0.0533(19) Uani 1 1 d . . . . .
H22C H 0.6046 -0.1552 0.4177 0.064 Uiso 1 1 calc R . . . .
N1C N 0.4528(3) 0.0659(5) 0.68858(19) 0.0527(15) Uani 1 1 d . . . . .
N2C N 0.5454(3) 0.1594(5) 0.6789(2) 0.0551(16) Uani 1 1 d . . . . .
N3C N 0.4702(2) -0.1289(5) 0.56548(18) 0.0479(14) Uani 1 1 d . . . . .
N4C N 0.5608(2) -0.0141(5) 0.55089(19) 0.0484(14) Uani 1 1 d . . . . .
I3 I 0.42776(3) 0.35074(8) 0.71818(3) 0.0489(3) Uani 0.793(5) 1 d . . . A 1
Pb2 Pb 0.5000 0.17488(13) 0.7500 0.0420(3) Uani 0.793(5) 2 d S T P A 1
I1D I 0.2495(3) 0.1372(5) 0.2045(2) 0.0876(13) Uani 0.207(5) 1 d . . . A 2
I2D I 0.4148(4) 0.1380(8) 0.2933(3) 0.0876(13) Uani 0.207(5) 1 d . . . A 2
Pb1D Pb 0.3324(3) 0.2762(6) 0.2500(2) 0.0658(19) Uani 0.207(5) 1 d . . . A 2
I3D I 0.4184(3) 0.3672(4) 0.7027(2) 0.0876(13) Uani 0.207(5) 1 d . . . A 2
Pb2D Pb 0.5000 0.2301(6) 0.7500 0.0601(11) Uani 0.207(5) 2 d S T P A 2

loop_
_atom_site_aniso_label
_atom_site_aniso_U_11
_atom_site_aniso_U_22
_atom_site_aniso_U_33
_atom_site_aniso_U_23
_atom_site_aniso_U_13
_atom_site_aniso_U_12
C1B 0.040(4) 0.050(4) 0.055(4) 0.010(3) -0.002(3) -0.002(3)
C1A 0.041(4) 0.050(4) 0.046(3) -0.002(3) -0.003(3) 0.006(3)
C2A 0.043(4) 0.049(4) 0.059(4) -0.004(3) 0.008(3) 0.000(3)
C2B 0.042(4) 0.059(5) 0.058(4) 0.001(4) 0.007(3) -0.007(3)
C3A 0.040(4) 0.048(4) 0.050(4) -0.004(3) 0.012(3) 0.001(3)
C3B 0.041(4) 0.061(4) 0.052(4) 0.019(4) 0.010(3) 0.005(3)
C4A 0.044(3) 0.038(3) 0.034(3) -0.009(3) 0.001(3) -0.006(3)
C4B 0.041(3) 0.046(4) 0.035(3) 0.011(3) 0.004(3) 0.007(3)
C5A 0.032(3) 0.039(3) 0.036(3) -0.008(3) -0.003(2) -0.004(2)
C5B 0.037(3) 0.039(3) 0.039(3) 0.013(3) -0.001(3) 0.006(3)
C6A 0.033(3) 0.038(3) 0.036(3) -0.012(3) 0.001(2) -0.006(2)
C6B 0.037(3) 0.048(4) 0.031(3) 0.009(3) -0.005(2) 0.002(3)
C7A 0.035(3) 0.046(4) 0.028(3) -0.003(2) 0.000(2) -0.005(3)
C7B 0.039(3) 0.045(4) 0.034(3) 0.008(3) -0.006(3) 0.006(3)
C8A 0.042(4) 0.049(4) 0.038(3) 0.001(3) 0.003(3) 0.000(3)
C8B 0.047(4) 0.048(4) 0.033(3) 0.000(3) -0.007(3) -0.003(3)
C9A 0.043(4) 0.048(4) 0.040(3) -0.003(3) 0.009(3) 0.004(3)
C9B 0.038(3) 0.055(4) 0.041(3) 0.003(3) 0.002(3) 0.000(3)
C10A 0.044(4) 0.047(4) 0.037(3) -0.007(3) 0.009(3) -0.001(3)
C10B 0.040(3) 0.049(4) 0.033(3) -0.002(3) 0.005(3) -0.008(3)
C11A 0.033(3) 0.044(3) 0.034(3) -0.005(3) 0.001(2) -0.009(3)
C11B 0.048(4) 0.044(4) 0.029(3) 0.004(3) -0.004(3) 0.004(3)
C12A 0.035(3) 0.048(4) 0.035(3) -0.013(3) 0.004(2) -0.010(3)
C12B 0.043(4) 0.054(4) 0.035(3) 0.015(3) 0.004(3) 0.014(3)
C13A 0.043(4) 0.063(5) 0.038(3) 0.000(3) -0.002(3) -0.020(3)
C13B 0.070(5) 0.060(5) 0.033(3) 0.002(3) -0.006(3) 0.032(4)
C14A 0.036(3) 0.067(5) 0.036(3) 0.003(3) -0.003(3) -0.010(3)
C14B 0.064(5) 0.061(5) 0.041(4) 0.002(3) -0.003(3) 0.027(4)
C15A 0.039(3) 0.052(4) 0.033(3) -0.003(3) -0.003(3) -0.012(3)
C15B 0.059(4) 0.055(4) 0.029(3) 0.004(3) -0.002(3) 0.023(3)
C16A 0.041(3) 0.048(4) 0.034(3) -0.009(3) 0.005(3) -0.015(3)
C16B 0.048(4) 0.055(4) 0.038(3) 0.013(3) 0.004(3) 0.018(3)
C17A 0.045(4) 0.050(4) 0.041(3) -0.012(3) 0.005(3) -0.013(3)
C17B 0.063(5) 0.075(5) 0.040(4) 0.015(4) 0.009(3) 0.024(4)
C18A 0.050(4) 0.054(4) 0.032(3) -0.009(3) 0.000(3) -0.024(3)
C18B 0.067(5) 0.072(5) 0.041(4) 0.009(4) 0.003(4) 0.037(4)
C19A 0.056(4) 0.069(5) 0.039(3) -0.013(4) 0.009(3) -0.019(4)
C19B 0.078(6) 0.089(7) 0.047(4) 0.009(4) 0.012(4) 0.042(5)
C20A 0.060(5) 0.074(5) 0.032(3) -0.004(3) 0.005(3) -0.029(4)
C20B 0.085(7) 0.087(6) 0.041(4) -0.001(4) 0.006(4) 0.042(6)
C21A 0.057(5) 0.086(6) 0.040(4) 0.009(4) -0.010(3) -0.033(4)
C21B 0.092(7) 0.077(6) 0.036(4) -0.006(4) 0.003(4) 0.042(5)
C22A 0.042(4) 0.086(6) 0.042(3) 0.013(4) -0.006(3) -0.017(4)
C22B 0.083(6) 0.074(6) 0.047(4) -0.001(4) -0.005(4) 0.029(5)
N1A 0.035(3) 0.049(3) 0.038(3) -0.007(2) -0.002(2) -0.002(2)
N1B 0.033(3) 0.047(3) 0.043(3) 0.005(2) -0.001(2) 0.003(2)
N2A 0.039(3) 0.042(3) 0.033(2) -0.007(2) 0.004(2) -0.001(2)
N2B 0.038(3) 0.037(3) 0.035(2) 0.004(2) 0.002(2) 0.001(2)
N3A 0.044(3) 0.044(3) 0.037(3) -0.006(2) 0.007(2) -0.010(2)
N3B 0.053(4) 0.062(4) 0.039(3) 0.010(3) 0.005(3) 0.015(3)
N4A 0.037(3) 0.057(3) 0.031(2) -0.001(2) -0.004(2) -0.008(2)
N4B 0.047(3) 0.053(3) 0.034(3) 0.006(2) -0.001(2) 0.010(3)
I1 0.0373(4) 0.0371(4) 0.0334(3) -0.0033(2) -0.0050(2) -0.0081(2)
I2 0.0434(4) 0.0403(4) 0.0461(4) 0.0085(3) -0.0118(3) 0.0030(3)
Pb1 0.0304(3) 0.0286(3) 0.0272(3) -0.00010(19) -0.0039(2) -0.00038(15)
C1C 0.051(4) 0.058(5) 0.065(5) 0.021(4) 0.023(4) 0.009(4)
C2C 0.057(5) 0.041(4) 0.069(5) 0.004(4) 0.017(4) -0.001(3)
C3C 0.051(4) 0.052(4) 0.063(5) 0.009(4) 0.022(4) 0.005(3)
C4C 0.050(4) 0.036(3) 0.055(4) 0.009(3) 0.011(3) 0.010(3)
C5C 0.044(4) 0.038(3) 0.060(4) 0.019(3) 0.015(3) 0.011(3)
C6C 0.048(4) 0.036(3) 0.054(4) 0.006(3) 0.008(3) 0.006(3)
C7C 0.047(4) 0.047(4) 0.061(4) 0.020(3) 0.017(3) 0.012(3)
C8C 0.059(5) 0.048(4) 0.078(6) -0.003(4) 0.020(4) -0.001(4)
C9C 0.052(5) 0.065(5) 0.081(6) 0.002(5) 0.012(4) -0.007(4)
C10C 0.056(5) 0.054(5) 0.076(6) -0.003(4) 0.004(4) -0.001(4)
C11C 0.046(4) 0.040(4) 0.055(4) 0.010(3) 0.007(3) 0.012(3)
C12C 0.045(4) 0.041(4) 0.058(4) 0.020(3) 0.015(3) 0.014(3)
C13C 0.045(4) 0.051(4) 0.046(4) 0.016(3) -0.001(3) 0.012(3)
C14C 0.040(4) 0.058(4) 0.058(4) 0.027(4) 0.016(3) 0.018(3)
C15C 0.043(4) 0.045(4) 0.053(4) 0.010(3) 0.006(3) 0.011(3)
C16C 0.037(3) 0.054(4) 0.051(4) 0.018(3) 0.010(3) 0.011(3)
C17C 0.046(4) 0.058(5) 0.050(4) 0.010(3) -0.003(3) 0.003(3)
C18C 0.038(3) 0.065(5) 0.049(4) 0.018(4) 0.004(3) 0.014(3)
C19C 0.047(4) 0.075(5) 0.044(4) 0.009(4) -0.001(3) 0.009(4)
C20C 0.050(4) 0.080(6) 0.048(4) 0.005(4) -0.003(3) 0.016(4)
C21C 0.054(4) 0.071(5) 0.047(4) 0.012(4) -0.001(3) 0.026(4)
C22C 0.041(4) 0.064(5) 0.056(4) 0.020(4) 0.008(3) 0.018(3)
N1C 0.062(4) 0.042(3) 0.054(3) 0.010(3) 0.012(3) 0.013(3)
N2C 0.050(4) 0.041(3) 0.075(4) 0.008(3) 0.013(3) 0.003(3)
N3C 0.047(3) 0.050(3) 0.047(3) 0.010(3) 0.005(3) 0.009(3)
N4C 0.040(3) 0.046(3) 0.060(4) 0.019(3) 0.013(3) 0.009(3)
I3 0.0548(4) 0.0532(4) 0.0379(5) -0.0130(3) -0.0122(3) 0.0073(3)
Pb2 0.0451(3) 0.0527(6) 0.0276(2) 0.000 -0.00752(18) 0.000
I1D 0.106(3) 0.082(2) 0.075(2) 0.0151(16) 0.0039(19) 0.0083(16)
I2D 0.106(3) 0.082(2) 0.075(2) 0.0151(16) 0.0039(19) 0.0083(16)
Pb1D 0.0523(18) 0.102(4) 0.0426(17) 0.000(2) -0.0101(11) -0.003(2)
I3D 0.106(3) 0.082(2) 0.075(2) 0.0151(16) 0.0039(19) 0.0083(16)
Pb2D 0.0682(16) 0.061(3) 0.0500(13) 0.000 -0.0052(10) 0.000

loop_
_atom_type_symbol
_atom_type_description
_atom_type_scat_dispersion_real
_atom_type_scat_dispersion_imag
_atom_type_scat_source
C C 0.0181 0.0091 'International Tables Vol C Tables 4.2.6.8 and 6.1.1.4'
H H 0.0000 0.0000 'International Tables Vol C Tables 4.2.6.8 and 6.1.1.4'
I I -0.3257 6.8362 'International Tables Vol C Tables 4.2.6.8 and 6.1.1.4'
N N 0.0311 0.0180 'International Tables Vol C Tables 4.2.6.8 and 6.1.1.4'
Pb Pb -4.0753 8.5060 'International Tables Vol C Tables 4.2.6.8 and 6.1.1.4'

loop_
_exptl_crystal_face_index_h
_exptl_crystal_face_index_k
_exptl_crystal_face_index_l
_exptl_crystal_face_perp_dist
_exptl_oxdiff_crystal_face_indexfrac_h
_exptl_oxdiff_crystal_face_indexfrac_k
_exptl_oxdiff_crystal_face_indexfrac_l
_exptl_oxdiff_crystal_face_x
_exptl_oxdiff_crystal_face_y
_exptl_oxdiff_crystal_face_z
0 1 -1 0.0161 -0.0000 1.0000 -1.0000 -0.0050 0.0607 0.1160
0 -1 1 0.0161 0.0000 -1.0000 1.0000 0.0050 -0.0607 -0.1160
15 1 8 0.0403 15.2977 1.1844 8.2323 0.1008 -0.8846 0.4553
-15 -1 -8 0.0198 -15.2857 -0.8992 -8.4951 -0.1027 0.9007 -0.4221
3 -3 -19 0.0040 3.3929 -3.4961 -19.1090 0.9383 0.2784 -0.2052
-3 3 19 0.0040 -3.3929 3.4961 19.1090 -0.9383 -0.2784 0.2052

loop_
_geom_angle_atom_site_label_1
_geom_angle_atom_site_label_2
_geom_angle_atom_site_label_3
_geom_angle
_geom_angle_site_symmetry_1
_geom_angle_site_symmetry_3
N1B C1B C2B 122.8(7) . .
N1A C1A C2A 122.7(7) . .
C3A C2A C1A 118.7(7) . .
C1B C2B C3B 118.9(7) . .
C2A C3A C4A 119.8(7) . .
C2B C3B C4B 119.1(7) . .
C3A C4A C5A 117.9(6) . .
C3A C4A C12A 122.2(6) . .
C5A C4A C12A 119.9(6) . .
C3B C4B C5B 117.5(7) . .
C3B C4B C12B 121.4(6) . .
C5B C4B C12B 121.1(6) . .
C4A C5A C6A 119.2(6) . .
N1A C5A C4A 122.0(6) . .
N1A C5A C6A 118.8(6) . .
C4B C5B C6B 118.7(6) . .
N1B C5B C4B 122.7(6) . .
N1B C5B C6B 118.6(6) . .
C7A C6A C5A 121.5(6) . .
N2A C6A C5A 116.8(6) . .
N2A C6A C7A 121.7(6) . .
C7B C6B C5B 121.5(6) . .
N2B C6B C5B 116.8(6) . .
N2B C6B C7B 121.7(6) . .
C6A C7A C11A 119.9(6) . .
C8A C7A C6A 119.0(6) . .
C8A C7A C11A 121.1(6) . .
C6B C7B C11B 119.6(6) . .
C8B C7B C6B 118.6(6) . .
C8B C7B C11B 121.8(6) . .
C7A C8A C9A 119.6(6) . .
C9B C8B C7B 120.0(6) . .
C8A C9A C10A 117.9(6) . .
C8B C9B C10B 118.2(6) . .
N2A C10A C9A 123.5(6) . .
N2B C10B C9B 123.0(6) . .
C12A C11A C7A 119.1(6) . .
N4A C11A C7A 118.8(6) . .
N4A C11A C12A 122.1(6) . .
C12B C11B C7B 119.1(6) . .
N4B C11B C7B 118.0(6) . .
N4B C11B C12B 122.9(6) . .
C11A C12A C4A 120.2(6) . .
N3A C12A C4A 117.7(6) . .
N3A C12A C11A 122.1(6) . .
C11B C12B C4B 119.8(6) . .
N3B C12B C4B 118.4(7) . .
N3B C12B C11B 121.8(7) . .
C14A C13A C18A 118.9(7) . .
C14A C13A C22A 122.1(8) . .
C18A C13A C22A 119.0(7) . .
C14B C13B C18B 119.6(8) . .
C14B C13B C22B 120.4(9) . .
C18B C13B C22B 120.0(8) . .
C15A C14A C13A 121.0(7) . .
C15B C14B C13B 119.4(9) . .
C14A C15A C16A 119.7(6) . .
N4A C15A C14A 119.5(6) . .
N4A C15A C16A 120.8(6) . .
C14B C15B C16B 120.8(7) . .
N4B C15B C14B 118.7(8) . .
N4B C15B C16B 120.6(7) . .
C17A C16A C15A 118.7(7) . .
N3A C16A C15A 121.8(6) . .
N3A C16A C17A 119.4(7) . .
C17B C16B C15B 118.7(7) . .
N3B C16B C15B 121.8(6) . .
N3B C16B C17B 119.5(8) . .
C18A C17A C16A 121.4(7) . .
C18B C17B C16B 120.5(9) . .
C13A C18A C19A 118.4(7) . .
C17A C18A C13A 120.2(6) . .
C17A C18A C19A 121.4(7) . .
C13B C18B C19B 117.5(9) . .
C17B C18B C13B 121.0(7) . .
C17B C18B C19B 121.6(10) . .
C20A C19A C18A 120.7(8) . .
C20B C19B C18B 120.9(10) . .
C19A C20A C21A 120.7(7) . .
C19B C20B C21B 121.1(8) . .
C22A C21A C20A 121.1(8) . .
C22B C21B C20B 121.2(9) . .
C21A C22A C13A 120.1(9) . .
C21B C22B C13B 119.4(10) . .
C1A N1A Pb1 121.1(5) . .
C1A N1A Pb1D 123.5(5) . .
C5A N1A C1A 118.9(6) . .
C5A N1A Pb1 117.2(4) . .
C5A N1A Pb1D 116.3(4) . .
C1B N1B Pb1 122.0(5) . .
C1B N1B Pb1D 126.4(5) . .
C5B N1B C1B 118.9(6) . .
C5B N1B Pb1 118.0(4) . .
C5B N1B Pb1D 114.1(5) . .
C6A N2A Pb1 119.1(4) . .
C6A N2A Pb1D 121.8(4) . .
C10A N2A C6A 118.4(6) . .
C10A N2A Pb1 120.0(4) . .
C10A N2A Pb1D 118.7(5) . .
C6B N2B Pb1 120.6(4) . .
C6B N2B Pb1D 119.9(5) . .
C10B N2B C6B 118.5(6) . .
C10B N2B Pb1 120.1(4) . .
C10B N2B Pb1D 121.2(5) . .
C12A N3A C16A 116.0(6) . .
C12B N3B C16B 116.6(7) . .
C11A N4A C15A 117.0(6) . .
C11B N4B C15B 116.2(7) . .
N1A Pb1 I1 107.47(12) . .
N1A Pb1 I2 94.08(13) . .
N1B Pb1 N1A 142.05(18) . .
N1B Pb1 I1 89.47(13) . .
N1B Pb1 I2 104.68(13) . .
N2A Pb1 N1A 62.94(17) . .
N2A Pb1 N1B 87.85(17) . .
N2A Pb1 I1 80.46(12) . .
N2A Pb1 I2 152.37(13) . .
N2B Pb1 N1A 88.31(17) . .
N2B Pb1 N1B 63.33(17) . .
N2B Pb1 N2A 83.44(17) . .
N2B Pb1 I1 148.83(13) . .
N2B Pb1 I2 80.61(12) . .
I1 Pb1 I2 123.36(4) . .
N1C C1C C2C 124.9(7) . .
C1C C2C C3C 116.5(8) . .
C2C C3C C4C 120.4(8) . .
C3C C4C C12C 120.8(7) . .
C5C C4C C3C 118.8(7) . .
C5C C4C C12C 120.3(7) . .
C4C C5C C6C 121.2(7) . .
N1C C5C C4C 122.0(7) . .
N1C C5C C6C 116.8(7) . .
C7C C6C C5C 119.6(7) . .
N2C C6C C5C 118.0(7) . .
N2C C6C C7C 122.3(7) . .
C6C C7C C11C 120.3(7) . .
C8C C7C C6C 118.3(8) . .
C8C C7C C11C 121.4(7) . .
C9C C8C C7C 119.9(8) . .
C8C C9C C10C 118.3(8) . .
N2C C10C C9C 122.3(9) . .
C12C C11C C7C 120.6(7) . .
N4C C11C C7C 118.7(7) . .
N4C C11C C12C 120.7(7) . .
C11C C12C C4C 117.7(7) . .
N3C C12C C4C 118.8(7) . .
N3C C12C C11C 123.4(7) . .
C14C C13C C18C 121.2(7) . .
C14C C13C C22C 120.5(7) . .
C18C C13C C22C 118.3(7) . .
C13C C14C C15C 120.0(7) . .
C14C C15C C16C 119.1(7) . .
N4C C15C C14C 119.1(7) . .
N4C C15C C16C 121.8(7) . .
C17C C16C C15C 120.7(7) . .
N3C C16C C15C 120.4(7) . .
N3C C16C C17C 119.0(7) . .
C16C C17C C18C 120.3(7) . .
C13C C18C C19C 119.3(7) . .
C17C C18C C13C 118.6(8) . .
C17C C18C C19C 122.1(7) . .
C20C C19C C18C 120.1(8) . .
C19C C20C C21C 121.1(9) . .
C22C C21C C20C 120.6(8) . .
C21C C22C C13C 120.7(8) . .
C1C N1C C5C 117.3(7) . .
C1C N1C Pb2 121.2(5) . .
C1C N1C Pb2D 122.8(5) . .
C5C N1C Pb2 120.6(5) . .
C5C N1C Pb2D 119.8(5) . .
C6C N2C Pb2 121.9(5) . .
C6C N2C Pb2D 131.0(5) . .
C10C N2C C6C 118.7(7) . .
C10C N2C Pb2 118.8(6) . .
C10C N2C Pb2D 110.1(6) . .
C12C N3C C16C 116.6(7) . .
C11C N4C C15C 117.0(6) . .
N1C Pb2 N1C 119.5(3) 2_656 .
N1C Pb2 I3 81.08(13) . .
N1C Pb2 I3 81.08(13) 2_656 2_656
N1C Pb2 I3 151.56(14) 2_656 .
N1C Pb2 I3 151.56(14) . 2_656
N2C Pb2 N1C 114.8(2) . 2_656
N2C Pb2 N1C 114.8(2) 2_656 .
N2C Pb2 N1C 60.5(2) . .
N2C Pb2 N1C 60.5(2) 2_656 2_656
N2C Pb2 N2C 171.7(3) 2_656 .
N2C Pb2 I3 92.03(14) . .
N2C Pb2 I3 92.03(14) 2_656 2_656
N2C Pb2 I3 93.96(15) . 2_656
N2C Pb2 I3 93.96(15) 2_656 .
I3 Pb2 I3 88.05(5) . 2_656
N1A Pb1D I1D 105.4(3) . .
N1A Pb1D I2D 91.8(3) . .
N1B Pb1D N1A 151.6(4) . .
N1B Pb1D N2A 93.2(3) . .
N1B Pb1D I1D 88.0(3) . .
N1B Pb1D I2D 106.5(3) . .
N2A Pb1D N1A 64.0(2) . .
N2A Pb1D I1D 84.7(3) . .
N2A Pb1D I2D 154.2(4) . .
N2B Pb1D N1A 93.3(3) . .
N2B Pb1D N1B 69.0(3) . .
N2B Pb1D N2A 90.7(3) . .
N2B Pb1D I1D 156.3(4) . .
N2B Pb1D I2D 81.4(3) . .
I2D Pb1D I1D 111.9(4) . .
N1C Pb2D N1C 97.4(3) 2_656 .
N1C Pb2D I3D 77.72(17) . .
N1C Pb2D I3D 160.05(17) 2_656 .
N1C Pb2D I3D 77.72(17) 2_656 2_656
N1C Pb2D I3D 160.05(17) . 2_656
N2C Pb2D N1C 54.2(2) . .
N2C Pb2D N1C 54.2(2) 2_656 2_656
N2C Pb2D N1C 99.7(3) . 2_656
N2C Pb2D N1C 99.7(3) 2_656 .
N2C Pb2D N2C 143.2(4) 2_656 .
N2C Pb2D I3D 93.06(17) . .
N2C Pb2D I3D 107.11(19) 2_656 .
N2C Pb2D I3D 107.11(19) . 2_656
N2C Pb2D I3D 93.06(17) 2_656 2_656
I3D Pb2D I3D 113.1(4) . 2_656

loop_
_geom_bond_atom_site_label_1
_geom_bond_atom_site_label_2
_geom_bond_distance
_geom_bond_site_symmetry_2
C1B C2B 1.381(10) .
C1B N1B 1.341(9) .
C1A C2A 1.396(10) .
C1A N1A 1.334(9) .
C2A C3A 1.367(11) .
C2B C3B 1.386(11) .
C3A C4A 1.391(10) .
C3B C4B 1.402(10) .
C4A C5A 1.415(9) .
C4A C12A 1.467(10) .
C4B C5B 1.414(9) .
C4B C12B 1.446(10) .
C5A C6A 1.461(9) .
C5A N1A 1.332(9) .
C5B C6B 1.463(9) .
C5B N1B 1.325(9) .
C6A C7A 1.401(9) .
C6A N2A 1.367(8) .
C6B C7B 1.400(9) .
C6B N2B 1.359(8) .
C7A C8A 1.384(9) .
C7A C11A 1.464(8) .
C7B C8B 1.383(10) .
C7B C11B 1.470(9) .
C8A C9A 1.390(9) .
C8B C9B 1.379(9) .
C9A C10A 1.404(10) .
C9B C10B 1.398(10) .
C10A N2A 1.326(9) .
C10B N2B 1.333(8) .
C11A C12A 1.433(9) .
C11A N4A 1.322(9) .
C11B C12B 1.437(10) .
C11B N4B 1.312(9) .
C12A N3A 1.341(8) .
C12B N3B 1.327(9) .
C13A C14A 1.407(9) .
C13A C18A 1.426(11) .
C13A C22A 1.426(11) .
C13B C14B 1.410(10) .
C13B C18B 1.420(13) .
C13B C22B 1.433(12) .
C14A C15A 1.404(10) .
C14B C15B 1.403(11) .
C15A C16A 1.432(10) .
C15A N4A 1.366(8) .
C15B C16B 1.434(11) .
C15B N4B 1.378(9) .
C16A C17A 1.406(9) .
C16A N3A 1.361(9) .
C16B C17B 1.408(10) .
C16B N3B 1.353(10) .
C17A C18A 1.390(11) .
C17B C18B 1.384(13) .
C18A C19A 1.438(9) .
C18B C19B 1.448(11) .
C19A C20A 1.352(12) .
C19B C20B 1.354(14) .
C20A C21A 1.406(13) .
C20B C21B 1.393(15) .
C21A C22A 1.368(11) .
C21B C22B 1.374(12) .
N1A Pb1 2.628(6) .
N1A Pb1D 2.642(9) .
N1B Pb1 2.615(6) .
N1B Pb1D 2.473(9) .
N2A Pb1 2.584(6) .
N2A Pb1D 2.490(9) .
N2B Pb1 2.547(5) .
N2B Pb1D 2.306(10) .
I1 Pb1 3.2163(15) .
I2 Pb1 3.2320(16) .
C1C C2C 1.381(12) .
C1C N1C 1.339(10) .
C2C C3C 1.385(11) .
C3C C4C 1.394(11) .
C4C C5C 1.373(11) .
C4C C12C 1.484(10) .
C5C C6C 1.465(10) .
C5C N1C 1.367(9) .
C6C C7C 1.394(10) .
C6C N2C 1.359(10) .
C7C C8C 1.393(11) .
C7C C11C 1.450(12) .
C8C C9C 1.372(13) .
C9C C10C 1.422(12) .
C10C N2C 1.325(11) .
C11C C12C 1.433(10) .
C11C N4C 1.331(9) .
C12C N3C 1.304(10) .
C13C C14C 1.390(12) .
C13C C18C 1.422(11) .
C13C C22C 1.446(10) .
C14C C15C 1.404(10) .
C15C C16C 1.425(10) .
C15C N4C 1.352(10) .
C16C C17C 1.391(11) .
C16C N3C 1.373(9) .
C17C C18C 1.409(10) .
C18C C19C 1.424(12) .
C19C C20C 1.365(11) .
C20C C21C 1.415(12) .
C21C C22C 1.345(12) .
N1C Pb2 2.719(7) .
N1C Pb2D 3.127(9) .
N2C Pb2 2.682(7) .
N2C Pb2D 2.819(7) .
I3 Pb2 3.0746(9) .
Pb2 N1C 2.719(7) 2_656
Pb2 N2C 2.682(7) 2_656
Pb2 I3 3.0747(10) 2_656
I1D Pb1D 3.135(9) .
I2D Pb1D 3.089(12) .
I3D Pb2D 3.128(6) .
Pb2D N1C 3.127(9) 2_656
Pb2D N2C 2.819(7) 2_656
Pb2D I3D 3.128(6) 2_656
